data_7135268
loop_
_publ_author_name
'Liu, Chenrui'
'Peng, Lingya'
'Chen, Yumeng'
'An, Jingyi'
'Li, Zhaoxin'
'Huang, Wenshuang'
'Cui, Ganglong'
'Hu, Shaowei'

_publ_section_title
;
 Catalytic Dinitrogen Silylation by Tris(pyrazolyl)borate-Supported
 Titanium Complexes
;
_journal_name_full 'Chemical Communications'
_journal_paper_doi 10.1039/D5CC04879F
_journal_year 2025
_chemical_formula_moiety 'C46 H78 B2 N14 O4 Ti2, 0[C6H14]'
_chemical_formula_sum 'C46 H78 B2 N14 O4 Ti2'
_chemical_formula_weight 1008.64
_space_group_crystal_system tetragonal
_space_group_IT_number 96
_space_group_name_Hall 'P 4nw 2abw'
_space_group_name_H-M_alt 'P 43 21 2'
_atom_sites_solution_hydrogens geom
_atom_sites_solution_primary dual
_audit_creation_date 2024-02-07
_audit_creation_method
;
Olex2 1.5
(compiled 2023.08.24 svn.re1ec1418 for OlexSys, GUI svn.r6817)
;
_audit_update_record
;
2024-02-07 deposited with the CCDC.	2025-11-30 downloaded from the CCDC.
;
_cell_angle_alpha 90
_cell_angle_beta 90
_cell_angle_gamma 90
_cell_formula_units_Z 4
_cell_length_a 14.99430(10)
_cell_length_b 14.99430(10)
_cell_length_c 29.2000(4)
_cell_measurement_reflns_used 14217
_cell_measurement_temperature 99.99(10)
_cell_measurement_theta_max 75.3400
_cell_measurement_theta_min 4.1360
_cell_volume 6565.01(11)
_computing_cell_refinement 'CrysAlisPro 1.171.41.123a (Rigaku OD, 2022)'
_computing_data_collection 'CrysAlisPro 1.171.41.123a (Rigaku OD, 2022)'
_computing_data_reduction 'CrysAlisPro 1.171.41.123a (Rigaku OD, 2022)'
_computing_molecular_graphics 'Olex2 1.5 (Dolomanov et al., 2009)'
_computing_publication_material 'Olex2 1.5 (Dolomanov et al., 2009)'
_computing_structure_refinement 'SHELXL 2018/3 (Sheldrick, 2015)'
_computing_structure_solution 'SHELXT 2014/5 (Sheldrick, 2014)'
_diffrn_ambient_environment N~2~
_diffrn_ambient_temperature 99.99(10)
_diffrn_detector 'Hybrid Pixel Array Detector'
_diffrn_detector_area_resol_mean 10.0000
_diffrn_detector_type HyPix
_diffrn_measured_fraction_theta_full 0.999
_diffrn_measured_fraction_theta_max 0.977
_diffrn_measurement_details
;
List of Runs (angles in degrees, time in seconds):

  # Type    Start    End  Width  t~exp~   \w     \q     \k     \f   Frames
#--------------------------------------------------------------------------
  1  \w     34.00  69.00   0.50    0.50    --  104.75 -62.00 130.00   70
  2  \w     42.00  70.00   0.50    0.50    --  104.75 -61.00  60.00   56
  3  \w    -21.00  28.00   0.50    0.06    --  -46.66  19.00 150.00   98
  4  \w    -22.00   5.00   0.50    0.06    --  -46.66  62.00 -92.00   54
  5  \w    -61.00 -32.00   0.50    0.50    -- -102.00  60.00  68.00   58
  6  \w    -87.00 -51.00   0.50    0.50    -- -102.00  77.00 120.00   72
  7  \w    -66.00 -29.00   0.50    0.50    -- -102.00  61.00  30.00   74
  8  \w   -100.00 -47.00   0.50    0.50    -- -102.00  77.00 -60.00  106
  9  \w    -68.00 -40.00   0.50    0.50    -- -102.00  62.00 -92.00   56
 10  \w    -59.00 -33.00   0.50    0.50    -- -102.00  61.00-120.00   52
 11  \w    -68.00 -43.00   0.50    0.50    -- -102.00  61.00-150.00   50
 12  \w   -174.00-109.00   0.50    0.50    -- -102.00 -60.00 -71.00  130
 13  \w   -110.00 -72.00   0.50    0.06    --  -46.66-125.00-150.00   76
 14  \w   -117.00 -73.00   0.50    0.06    --  -46.66-125.00  60.00   88
;
_diffrn_measurement_device 'four-circle diffractometer'
_diffrn_measurement_device_type 'XtaLAB Synergy R, DW system, HyPix'
_diffrn_measurement_method '\w scans'
_diffrn_orient_matrix_type 'CrysAlisPro convention (1999,Acta A55,543-557)'
_diffrn_orient_matrix_UB_11 -0.0708898000
_diffrn_orient_matrix_UB_12 0.0158425000
_diffrn_orient_matrix_UB_13 -0.0373350000
_diffrn_orient_matrix_UB_21 -0.0244178000
_diffrn_orient_matrix_UB_22 -0.0997244000
_diffrn_orient_matrix_UB_23 0.0010302000
_diffrn_orient_matrix_UB_31 -0.0703391000
_diffrn_orient_matrix_UB_32 0.0186291000
_diffrn_orient_matrix_UB_33 0.0372643000
_diffrn_radiation_monochromator mirror
_diffrn_radiation_probe x-ray
_diffrn_radiation_type 'Cu K\a'
_diffrn_radiation_wavelength 1.54184
_diffrn_reflns_av_R_equivalents 0.0423
_diffrn_reflns_av_unetI/netI 0.0394
_diffrn_reflns_Laue_measured_fraction_full 0.999
_diffrn_reflns_Laue_measured_fraction_max 0.977
_diffrn_reflns_limit_h_max 12
_diffrn_reflns_limit_h_min -18
_diffrn_reflns_limit_k_max 17
_diffrn_reflns_limit_k_min -18
_diffrn_reflns_limit_l_max 36
_diffrn_reflns_limit_l_min -23
_diffrn_reflns_number 21917
_diffrn_reflns_point_group_measured_fraction_full 0.989
_diffrn_reflns_point_group_measured_fraction_max 0.952
_diffrn_reflns_theta_full 67.684
_diffrn_reflns_theta_max 75.592
_diffrn_reflns_theta_min 4.170
_diffrn_source 'Rotating-anode X-ray tube'
_diffrn_source_type 'Rigaku (Cu) X-ray Source'
_exptl_absorpt_coefficient_mu 2.419
_exptl_absorpt_correction_T_max 1.00000
_exptl_absorpt_correction_T_min 0.80392
_exptl_absorpt_correction_type multi-scan
_exptl_absorpt_process_details
;
CrysAlisPro 1.171.41.123a (Rigaku Oxford Diffraction, 2022)
Empirical absorption correction using spherical harmonics,
implemented in SCALE3 ABSPACK scaling algorithm.
;
_exptl_crystal_colour 'metallic green'
_exptl_crystal_colour_lustre metallic
_exptl_crystal_colour_primary green
_exptl_crystal_density_diffrn 1.020
_exptl_crystal_description cube
_exptl_crystal_F_000 2152
_exptl_crystal_size_max 0.1
_exptl_crystal_size_mid 0.08
_exptl_crystal_size_min 0.06
_refine_diff_density_max 0.316
_refine_diff_density_min -0.280
_refine_diff_density_rms 0.045
_refine_ls_abs_structure_details
;
 Flack x determined using 2357 quotients [(I+)-(I-)]/[(I+)+(I-)]
 (Parsons, Flack and Wagner, Acta Cryst. B69 (2013) 249-259).
;
_refine_ls_abs_structure_Flack 0.009(3)
_refine_ls_extinction_method none
_refine_ls_goodness_of_fit_ref 1.031
_refine_ls_hydrogen_treatment constr
_refine_ls_matrix_type full
_refine_ls_number_parameters 316
_refine_ls_number_reflns 6491
_refine_ls_number_restraints 0
_refine_ls_restrained_S_all 1.031
_refine_ls_R_factor_all 0.0442
_refine_ls_R_factor_gt 0.0419
_refine_ls_shift/su_max 0.001
_refine_ls_shift/su_mean 0.000
_refine_ls_structure_factor_coef Fsqd
_refine_ls_weighting_details 'w=1/[\s^2^(Fo^2^)+(0.0450P)^2^+4.0167P] where P=(Fo^2^+2Fc^2^)/3'
_refine_ls_weighting_scheme calc
_refine_ls_wR_factor_gt 0.1025
_refine_ls_wR_factor_ref 0.1041
_reflns_Friedel_coverage 0.694
_reflns_Friedel_fraction_full 0.976
_reflns_Friedel_fraction_max 0.919
_reflns_number_gt 6171
_reflns_number_total 6491
_reflns_threshold_expression 'I > 2\s(I)'
_cod_data_source_file d5cc04879f2.cif
_cod_data_source_block exp_10309_auto
_cod_original_cell_volume 6565.01(13)
_cod_database_code 7135268
_shelx_shelxl_version_number 2018/3
_chemical_oxdiff_formula 'C H O N B Ti'
_shelx_space_group_comment
;
The symmetry employed for this shelxl refinement is uniquely defined
by the following loop, which should always be used as a source of
symmetry information in preference to the above space-group names.
They are only intended as comments.
;
_olex2_refinement_description
;
1. Fixed Uiso
 At 1.2 times of:
  All B(H) groups, All C(H) groups, All C(H,H) groups
 At 1.5 times of:
  All C(H,H,H) groups
2.a Ternary CH refined with riding coordinates:
 B1(H1)
2.b Secondary CH2 refined with riding coordinates:
 C23(H23a,H23b), C22(H22a,H22b), C20(H20a,H20b), C21(H21a,H21b)
2.c Aromatic/amide H refined with riding coordinates:
 C8(H8), C13(H13), C3(H3)
2.d Idealised Me refined as rotating group:
 C10(H10a,H10b,H10c), C5(H5a,H5b,H5c), C11(H11a,H11b,H11c), C1(H1a,H1b,H1c),
 C18(H18a,H18b,H18c), C15(H15a,H15b,H15c), C6(H6a,H6b,H6c), C19(H19a,H19b,H19c),
  C17(H17a,H17b,H17c)
;
_smtbx_masks_void_probe_radius 1.2
_smtbx_masks_void_truncation_radius 1.2
_olex2_submission_special_instructions 'No special instructions were received'
_oxdiff_exptl_absorpt_empirical_details
;
Empirical correction (ABSPACK) includes:
- Absorption correction using spherical harmonics
- Frame scaling
;
_oxdiff_exptl_absorpt_empirical_full_max 1.507
_oxdiff_exptl_absorpt_empirical_full_min 0.844

loop_
_space_group_symop_operation_xyz
'x, y, z'
'-x, -y, z+1/2'
'-y+1/2, x+1/2, z+3/4'
'y+1/2, -x+1/2, z+1/4'
'-x+1/2, y+1/2, -z+3/4'
'x+1/2, -y+1/2, -z+1/4'
'y, x, -z'
'-y, -x, -z+1/2'

loop_
_atom_site_label
_atom_site_type_symbol
_atom_site_fract_x
_atom_site_fract_y
_atom_site_fract_z
_atom_site_U_iso_or_equiv
_atom_site_adp_type
_atom_site_occupancy
_atom_site_site_symmetry_order
_atom_site_calc_flag
_atom_site_refinement_flags_posn
_atom_site_refinement_flags_adp
_atom_site_refinement_flags_occupancy
_atom_site_disorder_assembly
_atom_site_disorder_group
Ti1 Ti 0.70964(3) 0.93548(3) 0.50980(2) 0.02326(13) Uani 1 1 d . . . . .
O2 O 0.69236(13) 0.92783(15) 0.58355(7) 0.0269(4) Uani 1 1 d . . . . .
O1 O 0.75337(15) 1.05380(14) 0.51333(8) 0.0317(5) Uani 1 1 d . . . . .
N5 N 0.61641(16) 0.81444(16) 0.51285(8) 0.0249(5) Uani 1 1 d . . . . .
N4 N 0.53926(16) 0.81160(17) 0.48763(9) 0.0266(5) Uani 1 1 d . . . . .
N3 N 0.56755(18) 1.00582(16) 0.50887(9) 0.0273(5) Uani 1 1 d . . . . .
N2 N 0.50315(18) 0.97390(18) 0.47939(9) 0.0287(6) Uani 1 1 d . . . . .
N7 N 0.67983(17) 0.92763(18) 0.43634(9) 0.0285(5) Uani 1 1 d . . . . .
N6 N 0.59963(18) 0.89849(18) 0.42023(9) 0.0287(6) Uani 1 1 d . . . . .
N1 N 0.80704(16) 0.86537(16) 0.50410(8) 0.0229(5) Uani 1 1 d . . . . .
C9 C 0.6187(2) 0.73729(19) 0.53692(9) 0.0245(6) Uani 1 1 d . . . . .
C8 C 0.5434(2) 0.6869(2) 0.52718(10) 0.0292(6) Uani 1 1 d . . . . .
H8 H 0.528247 0.630340 0.539649 0.035 Uiso 1 1 calc R U . . .
C10 C 0.6930(2) 0.7136(2) 0.56847(10) 0.0285(6) Uani 1 1 d . . . . .
H10A H 0.747006 0.745911 0.559413 0.043 Uiso 1 1 calc R U . . .
H10B H 0.704119 0.649274 0.566911 0.043 Uiso 1 1 calc R U . . .
H10C H 0.676780 0.730043 0.599871 0.043 Uiso 1 1 calc R U . . .
C4 C 0.5353(2) 1.0834(2) 0.52503(11) 0.0317(7) Uani 1 1 d . . . . .
C13 C 0.6893(2) 0.9074(2) 0.36058(11) 0.0335(7) Uani 1 1 d . . . . .
H13 H 0.712131 0.904802 0.330259 0.040 Uiso 1 1 calc R U . . .
C12 C 0.6044(2) 0.8853(2) 0.37473(11) 0.0335(7) Uani 1 1 d . . . . .
C2 C 0.4340(2) 1.0313(2) 0.47697(11) 0.0334(7) Uani 1 1 d . . . . .
C5 C 0.5852(3) 1.1390(2) 0.55829(12) 0.0384(8) Uani 1 1 d . . . . .
H5A H 0.637245 1.105823 0.569340 0.058 Uiso 1 1 calc R U . . .
H5B H 0.546389 1.153762 0.584208 0.058 Uiso 1 1 calc R U . . .
H5C H 0.604936 1.194015 0.543310 0.058 Uiso 1 1 calc R U . . .
C23 C 0.6107(2) 0.9201(2) 0.61014(11) 0.0322(7) Uani 1 1 d . . . . .
H23A H 0.571362 0.873598 0.597079 0.039 Uiso 1 1 calc R U . . .
H23B H 0.578102 0.977490 0.610499 0.039 Uiso 1 1 calc R U . . .
C22 C 0.6401(2) 0.8948(3) 0.65799(11) 0.0386(8) Uani 1 1 d . . . . .
H22A H 0.598884 0.918933 0.681394 0.046 Uiso 1 1 calc R U . . .
H22B H 0.644098 0.829213 0.661549 0.046 Uiso 1 1 calc R U . . .
C16 C 0.8244(2) 1.1139(2) 0.51916(12) 0.0373(8) Uani 1 1 d . . . . .
C11 C 0.5283(3) 0.8539(3) 0.34649(12) 0.0454(9) Uani 1 1 d . . . . .
H11A H 0.513049 0.792638 0.355162 0.068 Uiso 1 1 calc R U . . .
H11B H 0.544892 0.855611 0.314044 0.068 Uiso 1 1 calc R U . . .
H11C H 0.476678 0.892744 0.351636 0.068 Uiso 1 1 calc R U . . .
C7 C 0.4952(2) 0.7355(2) 0.49576(10) 0.0271(6) Uani 1 1 d . . . . .
C20 C 0.7678(2) 0.9233(3) 0.61367(11) 0.0351(7) Uani 1 1 d . . . . .
H20A H 0.811824 0.970123 0.605913 0.042 Uiso 1 1 calc R U . . .
H20B H 0.797127 0.864337 0.611440 0.042 Uiso 1 1 calc R U . . .
C3 C 0.4526(2) 1.1013(2) 0.50595(12) 0.0363(7) Uani 1 1 d . . . . .
H3 H 0.416033 1.151842 0.511707 0.044 Uiso 1 1 calc R U . . .
C1 C 0.3538(3) 1.0164(3) 0.44755(14) 0.0461(9) Uani 1 1 d . . . . .
H1A H 0.372420 1.010492 0.415514 0.069 Uiso 1 1 calc R U . . .
H1B H 0.313067 1.067124 0.450573 0.069 Uiso 1 1 calc R U . . .
H1C H 0.323393 0.961694 0.457252 0.069 Uiso 1 1 calc R U . . .
C14 C 0.7349(2) 0.9344(2) 0.39995(10) 0.0300(7) Uani 1 1 d . . . . .
C18 C 0.8164(3) 1.1623(2) 0.56495(13) 0.0420(8) Uani 1 1 d . . . . .
H18A H 0.765136 1.202875 0.564040 0.063 Uiso 1 1 calc R U . . .
H18B H 0.870888 1.196577 0.570695 0.063 Uiso 1 1 calc R U . . .
H18C H 0.807896 1.118597 0.589509 0.063 Uiso 1 1 calc R U . . .
C15 C 0.8268(2) 0.9698(2) 0.40355(12) 0.0370(8) Uani 1 1 d . . . . .
H15A H 0.824539 1.034344 0.408650 0.056 Uiso 1 1 calc R U . . .
H15B H 0.859183 0.957371 0.375111 0.056 Uiso 1 1 calc R U . . .
H15C H 0.857413 0.941078 0.429267 0.056 Uiso 1 1 calc R U . . .
C6 C 0.4075(2) 0.7135(3) 0.47397(12) 0.0370(7) Uani 1 1 d . . . . .
H6A H 0.364406 0.760882 0.480769 0.055 Uiso 1 1 calc R U . . .
H6B H 0.385419 0.656763 0.486123 0.055 Uiso 1 1 calc R U . . .
H6C H 0.415230 0.708630 0.440736 0.055 Uiso 1 1 calc R U . . .
B1 B 0.5185(2) 0.8863(3) 0.45315(12) 0.0309(7) Uani 1 1 d . . . . .
H1 H 0.463954 0.870715 0.435117 0.037 Uiso 1 1 calc R U . . .
C19 C 0.9131(2) 1.0660(3) 0.51707(13) 0.0412(8) Uani 1 1 d . . . . .
H19A H 0.915810 1.021192 0.541475 0.062 Uiso 1 1 calc R U . . .
H19B H 0.961541 1.109106 0.521122 0.062 Uiso 1 1 calc R U . . .
H19C H 0.919288 1.036579 0.487271 0.062 Uiso 1 1 calc R U . . .
C21 C 0.7309(3) 0.9379(3) 0.66117(12) 0.0497(10) Uani 1 1 d . . . . .
H21A H 0.726029 1.002178 0.668388 0.060 Uiso 1 1 calc R U . . .
H21B H 0.768384 0.908408 0.684625 0.060 Uiso 1 1 calc R U . . .
C17 C 0.8188(3) 1.1842(2) 0.48078(13) 0.0448(9) Uani 1 1 d . . . . .
H17A H 0.833713 1.156399 0.451391 0.067 Uiso 1 1 calc R U . . .
H17B H 0.860990 1.232584 0.487127 0.067 Uiso 1 1 calc R U . . .
H17C H 0.758133 1.208387 0.479405 0.067 Uiso 1 1 calc R U . . .

loop_
_atom_site_aniso_label
_atom_site_aniso_U_11
_atom_site_aniso_U_22
_atom_site_aniso_U_33
_atom_site_aniso_U_23
_atom_site_aniso_U_13
_atom_site_aniso_U_12
Ti1 0.0238(3) 0.0223(3) 0.0236(2) 0.0015(2) 0.0033(2) 0.0012(2)
O2 0.0221(10) 0.0339(11) 0.0248(9) 0.0012(8) 0.0034(8) 0.0004(9)
O1 0.0308(11) 0.0233(11) 0.0412(12) 0.0043(9) 0.0045(10) 0.0001(9)
N5 0.0252(12) 0.0236(12) 0.0260(12) 0.0018(10) -0.0021(10) 0.0019(10)
N4 0.0244(12) 0.0261(13) 0.0295(12) -0.0010(10) -0.0022(10) 0.0009(9)
N3 0.0277(13) 0.0246(12) 0.0295(12) 0.0029(10) 0.0009(11) 0.0008(10)
N2 0.0265(13) 0.0285(13) 0.0312(13) 0.0055(10) 0.0006(10) 0.0025(10)
N7 0.0291(13) 0.0303(13) 0.0261(12) 0.0034(10) 0.0022(10) 0.0040(11)
N6 0.0326(14) 0.0285(13) 0.0251(12) 0.0012(10) 0.0004(10) 0.0059(10)
N1 0.0261(12) 0.0243(12) 0.0182(10) -0.0008(9) 0.0007(9) -0.0011(9)
C9 0.0277(15) 0.0211(14) 0.0245(13) -0.0009(11) 0.0054(12) 0.0026(11)
C8 0.0305(16) 0.0258(15) 0.0313(14) 0.0006(12) 0.0084(12) 0.0013(12)
C10 0.0340(16) 0.0241(14) 0.0276(15) 0.0043(12) 0.0036(12) 0.0041(12)
C4 0.0370(17) 0.0261(16) 0.0319(15) 0.0056(12) 0.0075(13) 0.0029(13)
C13 0.0415(19) 0.0317(17) 0.0274(15) 0.0034(12) 0.0023(13) 0.0079(13)
C12 0.0427(18) 0.0307(16) 0.0270(15) 0.0036(13) -0.0056(13) 0.0078(14)
C2 0.0271(15) 0.0347(16) 0.0386(16) 0.0105(13) 0.0045(13) 0.0043(14)
C5 0.046(2) 0.0261(16) 0.0432(18) -0.0058(14) 0.0087(15) 0.0061(14)
C23 0.0219(14) 0.0388(18) 0.0359(16) -0.0015(14) 0.0102(12) -0.0027(13)
C22 0.0407(19) 0.045(2) 0.0298(16) -0.0007(15) 0.0066(14) 0.0015(16)
C16 0.0422(19) 0.0262(16) 0.0435(19) 0.0038(14) 0.0023(15) -0.0051(14)
C11 0.042(2) 0.058(2) 0.0354(18) -0.0005(16) -0.0047(15) 0.0058(18)
C7 0.0237(14) 0.0283(16) 0.0292(14) -0.0016(12) 0.0048(12) 0.0021(11)
C20 0.0269(16) 0.046(2) 0.0319(16) 0.0006(15) -0.0010(13) -0.0008(14)
C3 0.0347(18) 0.0316(16) 0.0426(17) 0.0092(14) 0.0113(14) 0.0141(13)
C1 0.0343(19) 0.047(2) 0.057(2) 0.0089(18) -0.0051(17) 0.0085(16)
C14 0.0378(17) 0.0275(15) 0.0247(14) 0.0069(12) 0.0059(12) 0.0067(14)
C18 0.046(2) 0.0345(19) 0.046(2) -0.0031(16) 0.0017(17) -0.0022(15)
C15 0.0424(19) 0.0347(18) 0.0340(17) 0.0040(14) 0.0060(14) 0.0094(15)
C6 0.0280(16) 0.0394(18) 0.0436(18) -0.0037(15) -0.0024(14) -0.0050(14)
B1 0.0291(18) 0.0338(19) 0.0299(17) 0.0041(15) -0.0026(14) 0.0058(14)
C19 0.0405(19) 0.0386(18) 0.0446(19) -0.0010(16) 0.0046(15) -0.0024(16)
C21 0.051(2) 0.072(3) 0.0262(16) 0.0001(18) 0.0013(15) -0.006(2)
C17 0.057(2) 0.0331(19) 0.044(2) 0.0026(15) 0.0034(17) -0.0091(16)

loop_
_atom_type_symbol
_atom_type_description
_atom_type_scat_dispersion_real
_atom_type_scat_dispersion_imag
_atom_type_scat_source
C C 0.0181 0.0091 'International Tables Vol C Tables 4.2.6.8 and 6.1.1.4'
H H 0.0000 0.0000 'International Tables Vol C Tables 4.2.6.8 and 6.1.1.4'
B B 0.0090 0.0039 'International Tables Vol C Tables 4.2.6.8 and 6.1.1.4'
N N 0.0311 0.0180 'International Tables Vol C Tables 4.2.6.8 and 6.1.1.4'
O O 0.0492 0.0322 'International Tables Vol C Tables 4.2.6.8 and 6.1.1.4'
Ti Ti 0.2191 1.8069 'International Tables Vol C Tables 4.2.6.8 and 6.1.1.4'

loop_
_geom_angle_atom_site_label_1
_geom_angle_atom_site_label_2
_geom_angle_atom_site_label_3
_geom_angle
_geom_angle_site_symmetry_1
_geom_angle_site_symmetry_3
_geom_angle_publ_flag
O2 Ti1 N5 81.19(8) . . ?
O2 Ti1 N3 85.87(8) . . ?
O2 Ti1 N7 160.40(9) . . ?
O1 Ti1 O2 92.11(9) . . ?
O1 Ti1 N5 161.88(9) . . ?
O1 Ti1 N3 83.99(9) . . ?
O1 Ti1 N7 100.02(10) . . ?
N5 Ti1 N3 78.77(9) . . ?
N7 Ti1 N5 82.60(9) . . ?
N7 Ti1 N3 80.21(9) . . ?
N1 Ti1 O2 99.04(9) . . ?
N1 Ti1 O1 105.67(10) . . ?
N1 Ti1 N5 92.05(10) . . ?
N1 Ti1 N3 168.87(10) . . ?
N1 Ti1 N7 92.48(10) . . ?
C23 O2 Ti1 129.35(18) . . ?
C20 O2 Ti1 121.09(17) . . ?
C20 O2 C23 109.4(2) . . ?
C16 O1 Ti1 150.4(2) . . ?
N4 N5 Ti1 121.19(18) . . ?
C9 N5 Ti1 132.9(2) . . ?
C9 N5 N4 105.9(2) . . ?
N5 N4 B1 120.0(3) . . ?
C7 N4 N5 110.3(2) . . ?
C7 N4 B1 129.5(3) . . ?
N2 N3 Ti1 118.73(18) . . ?
C4 N3 Ti1 134.6(2) . . ?
C4 N3 N2 105.5(3) . . ?
N3 N2 B1 120.2(3) . . ?
C2 N2 N3 110.5(3) . . ?
C2 N2 B1 129.3(3) . . ?
N6 N7 Ti1 122.29(18) . . ?
C14 N7 Ti1 129.9(2) . . ?
C14 N7 N6 107.0(2) . . ?
N7 N6 B1 120.8(2) . . ?
C12 N6 N7 109.9(3) . . ?
C12 N6 B1 129.2(3) . . ?
N1 N1 Ti1 169.24(16) 7_556 . ?
N5 C9 C8 109.8(3) . . ?
N5 C9 C10 123.0(3) . . ?
C8 C9 C10 127.3(3) . . ?
C9 C8 H8 127.0 . . ?
C7 C8 C9 106.0(3) . . ?
C7 C8 H8 127.0 . . ?
C9 C10 H10A 109.5 . . ?
C9 C10 H10B 109.5 . . ?
C9 C10 H10C 109.5 . . ?
H10A C10 H10B 109.5 . . ?
H10A C10 H10C 109.5 . . ?
H10B C10 H10C 109.5 . . ?
N3 C4 C5 122.3(3) . . ?
N3 C4 C3 110.4(3) . . ?
C3 C4 C5 127.4(3) . . ?
C12 C13 H13 127.0 . . ?
C12 C13 C14 105.9(3) . . ?
C14 C13 H13 127.0 . . ?
N6 C12 C13 108.1(3) . . ?
N6 C12 C11 123.6(3) . . ?
C13 C12 C11 128.3(3) . . ?
N2 C2 C3 107.3(3) . . ?
N2 C2 C1 123.6(3) . . ?
C3 C2 C1 129.1(3) . . ?
C4 C5 H5A 109.5 . . ?
C4 C5 H5B 109.5 . . ?
C4 C5 H5C 109.5 . . ?
H5A C5 H5B 109.5 . . ?
H5A C5 H5C 109.5 . . ?
H5B C5 H5C 109.5 . . ?
O2 C23 H23A 110.6 . . ?
O2 C23 H23B 110.6 . . ?
O2 C23 C22 105.6(3) . . ?
H23A C23 H23B 108.8 . . ?
C22 C23 H23A 110.6 . . ?
C22 C23 H23B 110.6 . . ?
C23 C22 H22A 111.3 . . ?
C23 C22 H22B 111.3 . . ?
H22A C22 H22B 109.2 . . ?
C21 C22 C23 102.2(3) . . ?
C21 C22 H22A 111.3 . . ?
C21 C22 H22B 111.3 . . ?
O1 C16 C18 110.6(3) . . ?
O1 C16 C19 110.9(3) . . ?
O1 C16 C17 108.0(3) . . ?
C18 C16 C17 107.9(3) . . ?
C19 C16 C18 109.3(3) . . ?
C19 C16 C17 110.1(3) . . ?
C12 C11 H11A 109.5 . . ?
C12 C11 H11B 109.5 . . ?
C12 C11 H11C 109.5 . . ?
H11A C11 H11B 109.5 . . ?
H11A C11 H11C 109.5 . . ?
H11B C11 H11C 109.5 . . ?
N4 C7 C8 108.0(3) . . ?
N4 C7 C6 123.0(3) . . ?
C8 C7 C6 128.9(3) . . ?
O2 C20 H20A 110.6 . . ?
O2 C20 H20B 110.6 . . ?
O2 C20 C21 105.5(3) . . ?
H20A C20 H20B 108.8 . . ?
C21 C20 H20A 110.6 . . ?
C21 C20 H20B 110.6 . . ?
C4 C3 H3 126.8 . . ?
C2 C3 C4 106.3(3) . . ?
C2 C3 H3 126.8 . . ?
C2 C1 H1A 109.5 . . ?
C2 C1 H1B 109.5 . . ?
C2 C1 H1C 109.5 . . ?
H1A C1 H1B 109.5 . . ?
H1A C1 H1C 109.5 . . ?
H1B C1 H1C 109.5 . . ?
N7 C14 C13 109.1(3) . . ?
N7 C14 C15 122.7(3) . . ?
C13 C14 C15 128.1(3) . . ?
C16 C18 H18A 109.5 . . ?
C16 C18 H18B 109.5 . . ?
C16 C18 H18C 109.5 . . ?
H18A C18 H18B 109.5 . . ?
H18A C18 H18C 109.5 . . ?
H18B C18 H18C 109.5 . . ?
C14 C15 H15A 109.5 . . ?
C14 C15 H15B 109.5 . . ?
C14 C15 H15C 109.5 . . ?
H15A C15 H15B 109.5 . . ?
H15A C15 H15C 109.5 . . ?
H15B C15 H15C 109.5 . . ?
C7 C6 H6A 109.5 . . ?
C7 C6 H6B 109.5 . . ?
C7 C6 H6C 109.5 . . ?
H6A C6 H6B 109.5 . . ?
H6A C6 H6C 109.5 . . ?
H6B C6 H6C 109.5 . . ?
N4 B1 N6 109.3(3) . . ?
N4 B1 H1 109.9 . . ?
N2 B1 N4 109.0(3) . . ?
N2 B1 N6 108.9(3) . . ?
N2 B1 H1 109.9 . . ?
N6 B1 H1 109.9 . . ?
C16 C19 H19A 109.5 . . ?
C16 C19 H19B 109.5 . . ?
C16 C19 H19C 109.5 . . ?
H19A C19 H19B 109.5 . . ?
H19A C19 H19C 109.5 . . ?
H19B C19 H19C 109.5 . . ?
C22 C21 H21A 111.3 . . ?
C22 C21 H21B 111.3 . . ?
C20 C21 C22 102.3(3) . . ?
C20 C21 H21A 111.3 . . ?
C20 C21 H21B 111.3 . . ?
H21A C21 H21B 109.2 . . ?
C16 C17 H17A 109.5 . . ?
C16 C17 H17B 109.5 . . ?
C16 C17 H17C 109.5 . . ?
H17A C17 H17B 109.5 . . ?
H17A C17 H17C 109.5 . . ?
H17B C17 H17C 109.5 . . ?

loop_
_geom_bond_atom_site_label_1
_geom_bond_atom_site_label_2
_geom_bond_distance
_geom_bond_site_symmetry_2
_geom_bond_publ_flag
Ti1 O2 2.172(2) . ?
Ti1 O1 1.894(2) . ?
Ti1 N5 2.293(3) . ?
Ti1 N3 2.378(3) . ?
Ti1 N7 2.195(3) . ?
Ti1 N1 1.807(2) . ?
O2 C23 1.454(3) . ?
O2 C20 1.434(4) . ?
O1 C16 1.406(4) . ?
N5 N4 1.372(3) . ?
N5 C9 1.354(4) . ?
N4 C7 1.340(4) . ?
N4 B1 1.538(4) . ?
N3 N2 1.379(4) . ?
N3 C4 1.346(4) . ?
N2 C2 1.350(4) . ?
N2 B1 1.538(5) . ?
N7 N6 1.363(4) . ?
N7 C14 1.349(4) . ?
N6 C12 1.345(4) . ?
N6 B1 1.562(4) . ?
N1 N1 1.260(5) 7_556 ?
C9 C8 1.388(5) . ?
C9 C10 1.489(4) . ?
C8 H8 0.9500 . ?
C8 C7 1.377(4) . ?
C10 H10A 0.9800 . ?
C10 H10B 0.9800 . ?
C10 H10C 0.9800 . ?
C4 C5 1.482(5) . ?
C4 C3 1.385(5) . ?
C13 H13 0.9500 . ?
C13 C12 1.378(5) . ?
C13 C14 1.397(5) . ?
C12 C11 1.485(5) . ?
C2 C3 1.377(5) . ?
C2 C1 1.494(5) . ?
C5 H5A 0.9800 . ?
C5 H5B 0.9800 . ?
C5 H5C 0.9800 . ?
C23 H23A 0.9900 . ?
C23 H23B 0.9900 . ?
C23 C22 1.513(5) . ?
C22 H22A 0.9900 . ?
C22 H22B 0.9900 . ?
C22 C21 1.510(6) . ?
C16 C18 1.526(5) . ?
C16 C19 1.513(5) . ?
C16 C17 1.541(5) . ?
C11 H11A 0.9800 . ?
C11 H11B 0.9800 . ?
C11 H11C 0.9800 . ?
C7 C6 1.497(4) . ?
C20 H20A 0.9900 . ?
C20 H20B 0.9900 . ?
C20 C21 1.509(5) . ?
C3 H3 0.9500 . ?
C1 H1A 0.9800 . ?
C1 H1B 0.9800 . ?
C1 H1C 0.9800 . ?
C14 C15 1.480(5) . ?
C18 H18A 0.9800 . ?
C18 H18B 0.9800 . ?
C18 H18C 0.9800 . ?
C15 H15A 0.9800 . ?
C15 H15B 0.9800 . ?
C15 H15C 0.9800 . ?
C6 H6A 0.9800 . ?
C6 H6B 0.9800 . ?
C6 H6C 0.9800 . ?
B1 H1 1.0000 . ?
C19 H19A 0.9800 . ?
C19 H19B 0.9800 . ?
C19 H19C 0.9800 . ?
C21 H21A 0.9900 . ?
C21 H21B 0.9900 . ?
C17 H17A 0.9800 . ?
C17 H17B 0.9800 . ?
C17 H17C 0.9800 . ?

loop_
_geom_torsion_atom_site_label_1
_geom_torsion_atom_site_label_2
_geom_torsion_atom_site_label_3
_geom_torsion_atom_site_label_4
_geom_torsion
_geom_torsion_site_symmetry_1
_geom_torsion_site_symmetry_2
_geom_torsion_site_symmetry_3
_geom_torsion_site_symmetry_4
_geom_torsion_publ_flag
Ti1 O2 C23 C22 166.3(2) . . . . ?
Ti1 O2 C20 C21 168.7(2) . . . . ?
Ti1 O1 C16 C18 -110.3(4) . . . . ?
Ti1 O1 C16 C19 11.1(6) . . . . ?
Ti1 O1 C16 C17 131.8(4) . . . . ?
Ti1 N5 N4 C7 -178.67(19) . . . . ?
Ti1 N5 N4 B1 5.9(3) . . . . ?
Ti1 N5 C9 C8 178.1(2) . . . . ?
Ti1 N5 C9 C10 -2.2(4) . . . . ?
Ti1 N3 N2 C2 -168.2(2) . . . . ?
Ti1 N3 N2 B1 9.0(3) . . . . ?
Ti1 N3 C4 C5 -13.5(5) . . . . ?
Ti1 N3 C4 C3 166.0(2) . . . . ?
Ti1 N7 N6 C12 -169.2(2) . . . . ?
Ti1 N7 N6 B1 11.8(4) . . . . ?
Ti1 N7 C14 C13 168.2(2) . . . . ?
Ti1 N7 C14 C15 -14.6(4) . . . . ?
O2 Ti1 O1 C16 86.8(4) . . . . ?
O2 Ti1 N1 N1 115.7(13) . . . 7_556 ?
O2 C23 C22 C21 29.8(4) . . . . ?
O2 C20 C21 C22 33.5(4) . . . . ?
O1 Ti1 N1 N1 -149.5(13) . . . 7_556 ?
N5 Ti1 O1 C16 154.4(4) . . . . ?
N5 Ti1 N1 N1 34.3(13) . . . 7_556 ?
N5 N4 C7 C8 0.4(3) . . . . ?
N5 N4 C7 C6 178.8(3) . . . . ?
N5 N4 B1 N2 -66.1(3) . . . . ?
N5 N4 B1 N6 52.7(4) . . . . ?
N5 C9 C8 C7 0.7(3) . . . . ?
N4 N5 C9 C8 -0.5(3) . . . . ?
N4 N5 C9 C10 179.3(3) . . . . ?
N3 Ti1 O1 C16 172.4(4) . . . . ?
N3 Ti1 N1 N1 0.3(17) . . . 7_556 ?
N3 N2 C2 C3 -1.0(3) . . . . ?
N3 N2 C2 C1 179.3(3) . . . . ?
N3 N2 B1 N4 55.6(4) . . . . ?
N3 N2 B1 N6 -63.5(3) . . . . ?
N3 C4 C3 C2 0.1(4) . . . . ?
N2 N3 C4 C5 179.8(3) . . . . ?
N2 N3 C4 C3 -0.7(3) . . . . ?
N2 C2 C3 C4 0.6(4) . . . . ?
N7 Ti1 O1 C16 -108.7(4) . . . . ?
N7 Ti1 N1 N1 -48.3(13) . . . 7_556 ?
N7 N6 C12 C13 -0.8(4) . . . . ?
N7 N6 C12 C11 -179.8(3) . . . . ?
N7 N6 B1 N4 -65.2(4) . . . . ?
N7 N6 B1 N2 53.8(4) . . . . ?
N6 N7 C14 C13 -1.2(3) . . . . ?
N6 N7 C14 C15 176.0(3) . . . . ?
N1 Ti1 O1 C16 -13.2(5) . . . . ?
C9 N5 N4 C7 0.1(3) . . . . ?
C9 N5 N4 B1 -175.4(3) . . . . ?
C9 C8 C7 N4 -0.6(3) . . . . ?
C9 C8 C7 C6 -179.0(3) . . . . ?
C10 C9 C8 C7 -179.1(3) . . . . ?
C4 N3 N2 C2 1.1(3) . . . . ?
C4 N3 N2 B1 178.3(3) . . . . ?
C12 N6 B1 N4 116.0(3) . . . . ?
C12 N6 B1 N2 -125.0(3) . . . . ?
C12 C13 C14 N7 0.8(4) . . . . ?
C12 C13 C14 C15 -176.2(3) . . . . ?
C2 N2 B1 N4 -127.7(3) . . . . ?
C2 N2 B1 N6 113.1(3) . . . . ?
C5 C4 C3 C2 179.6(3) . . . . ?
C23 O2 C20 C21 -15.2(4) . . . . ?
C23 C22 C21 C20 -38.2(4) . . . . ?
C7 N4 B1 N2 119.4(3) . . . . ?
C7 N4 B1 N6 -121.7(3) . . . . ?
C20 O2 C23 C22 -9.3(3) . . . . ?
C1 C2 C3 C4 -179.8(3) . . . . ?
C14 N7 N6 C12 1.2(3) . . . . ?
C14 N7 N6 B1 -177.8(3) . . . . ?
C14 C13 C12 N6 0.0(4) . . . . ?
C14 C13 C12 C11 178.9(3) . . . . ?
B1 N4 C7 C8 175.3(3) . . . . ?
B1 N4 C7 C6 -6.3(5) . . . . ?
B1 N2 C2 C3 -177.9(3) . . . . ?
B1 N2 C2 C1 2.4(5) . . . . ?
B1 N6 C12 C13 178.2(3) . . . . ?
B1 N6 C12 C11 -0.8(5) . . . . ?

loop_
_smtbx_masks_void_nr
_smtbx_masks_void_average_x
_smtbx_masks_void_average_y
_smtbx_masks_void_average_z
_smtbx_masks_void_volume
_smtbx_masks_void_count_electrons
_smtbx_masks_void_content
1 -0.525 -0.491 -0.088 1966.4 360.2 '0 C6H14'
